data_1558695
loop_
_publ_author_name
'Chen, Xi'
'Spiering, Glenn A.'
'Slebodnick, Carla'
'Long, Timothy E.'
'Moore, Robert B.'

_publ_section_title
;
 Deciphering the 3D Microstructures of a Doubly Charged Homopolymer
 through a Complementary Correlation of Monomer Crystallography and
 Polymer Powder X-ray Diffraction
;
_journal_name_full Macromolecules
_journal_paper_doi 10.1021/acs.macromol.0c01270
_journal_year 2020
_chemical_formula_moiety '1.24(Br), 0.76(Cl), H2 O, C33 H58 N2'
_chemical_formula_sum 'C33 H60 Br1.24 Cl0.76 N2 O'
_chemical_formula_weight 626.86
_space_group_crystal_system monoclinic
_space_group_IT_number 14
_space_group_name_Hall '-P 2ybc'
_space_group_name_H-M_alt 'P 1 21/c 1'
_atom_sites_solution_hydrogens mixed
_atom_sites_solution_primary dual
_audit_creation_date 2019-10-28
_audit_creation_method
;
Olex2 1.2
(compiled 2018.05.29 svn.r3508 for OlexSys, GUI svn.r5506)
;
_cell_angle_alpha 90
_cell_angle_beta 93.864(2)
_cell_angle_gamma 90
_cell_formula_units_Z 4
_cell_length_a 6.70540(10)
_cell_length_b 40.6996(9)
_cell_length_c 12.4989(3)
_cell_measurement_reflns_used 14588
_cell_measurement_temperature 100.00(12)
_cell_measurement_theta_max 74.9640
_cell_measurement_theta_min 3.6800
_cell_volume 3403.28(12)
_computing_cell_refinement 'CrysAlisPro 1.171.40.53a (Rigaku OD, 2019)'
_computing_data_collection 'CrysAlisPro 1.171.40.53a (Rigaku OD, 2019)'
_computing_data_reduction 'CrysAlisPro 1.171.40.53a (Rigaku OD, 2019)'
_computing_molecular_graphics 'Olex2 (Dolomanov et al., 2009)'
_computing_publication_material 'Olex2 (Dolomanov et al., 2009)'
_computing_structure_refinement 'ShelXL (Sheldrick, 2015)'
_computing_structure_solution 'ShelXT (Sheldrick, 2015)'
_diffrn_ambient_environment N~2~
_diffrn_ambient_temperature 100.00(12)
_diffrn_detector 'CCD plate'
_diffrn_detector_area_resol_mean 10.0000
_diffrn_detector_type HyPix
_diffrn_measured_fraction_theta_full 1.000
_diffrn_measured_fraction_theta_max 0.986
_diffrn_measurement_details
;
List of Runs (angles in degrees, time in seconds):

  # Type    Start    End  Width  t~exp~   \w     \q     \k     \f   Frames
--------------------------------------------------------------------------
  1  \w    -25.00  37.00   0.50    1.00    --  -42.55  19.00  60.00  124
  2  \w     -4.00  31.00   0.50    1.00    --  -42.55  38.00 -90.00   70
  3  \w    -43.00  -6.00   0.50    1.00    --  -42.55  38.00 -90.00   74
  4  \w    -54.00  31.00   0.50    1.00    --  -42.55  92.00 -26.00  170
  5  \w    -47.00 -16.00   0.50    4.00    --  -90.25  45.00   0.00   62
  6  \w    -74.00 -49.00   0.50    4.00    --  -90.25  92.00 -26.00   50
  7  \w    -51.00 -19.00   0.50    4.00    --  -90.25  45.00-180.00   64
  8  \w   -113.00 -86.00   0.50    1.00    --  -42.55 -77.00-180.00   54
  9  \w   -146.00-119.00   0.50    4.00    --  -90.25 -92.00-138.00   54
 10  \w   -116.00 -78.00   0.50    1.00    --  -42.55-125.00 -30.00   76
 11  \w   -116.00 -82.00   0.50    1.00    --  -42.55-125.00   0.00   68
 12  \w   -115.00 -89.00   0.50    1.00    --  -42.55 -77.00  90.00   52
 13  \w    -14.00  78.00   0.50    1.00    --   42.55 -92.00-138.00  184
 14  \w     85.00 115.00   0.50    1.00    --   42.55  77.00-120.00   60
 15  \w     99.00 138.00   0.50    4.00    --  111.75  92.00 -26.00   78
 16  \w    107.00 177.00   0.50    4.00    --  111.75  30.00  30.00  140
 17  \w    139.00 177.00   0.50    4.00    --  111.75  45.00   0.00   76
 18  \w    127.00 178.00   0.50    4.00    --  111.75  15.00 -30.00  102
 19  \w    130.00 178.00   0.50    4.00    --  111.75  15.00-120.00   96
 20  \w     84.00  94.00   0.50    4.00    --  111.75 -94.00-120.00   20
 21  \w     78.00  93.50   0.50    4.00    --  111.75 -92.00-138.00   31
 22  \w     40.00  71.00   0.50    4.00    --  111.75 -92.00-138.00   62
 23  \w     46.00 117.00   0.50    4.00    --  111.75-125.00-150.00  142
 24  \w     39.00  99.00   0.50    4.00    --  111.75 -77.00 -90.00  120
 25  \w     43.00 108.00   0.50    4.00    --  111.75-125.00-120.00  130
 26  \w     43.00 106.00   0.50    4.00    --  111.75-125.00 -60.00  126
 27  \w     38.00 109.00   0.50    4.00    --  111.75 -94.00 -30.00  142
 28  \w     41.00 116.00   0.50    4.00    --  111.75-125.00  90.00  150
 29  \w     58.00 116.00   0.50    4.00    --  111.75-125.00 150.00  116
 30  \w     39.00  66.00   0.50    4.00    --  111.75 -61.00   0.00   54
 31  \w     39.00 107.00   0.50    4.00    --  111.75 -94.00   0.00  136
 32  \w     38.00  72.00   0.50    4.00    --  111.75 -94.00-120.00   68
 33  \w     40.00 116.00   0.50    4.00    --  111.75-125.00-180.00  152
 34  \w     61.00 115.00   0.50    4.00    --  111.75  15.00 -30.00  108
 35  \w     91.00 126.00   0.50    4.00    --  111.75  45.00   0.00   70
 36  \w    100.00 178.00   0.50    4.00    --  111.75  45.00  90.00  156
 37  \w    143.00 169.00   0.50    4.00    --  111.75  30.00 120.00   52
 38  \w    107.00 135.00   0.50    4.00    --  111.75  30.00 120.00   56
 39  \w     38.00  71.00   0.50    4.00    --  111.75 -61.00  60.00   66
 40  \w     32.00  96.00   0.50    1.00    --   42.55-125.00  60.00  128
 41  \w     61.00 107.00   0.50    4.00    --  111.75  15.00-120.00   92
 42  \w     92.00 176.00   0.50    4.00    --  111.75 125.00-180.00  168
 43  \w     96.00 178.00   0.50    4.00    --  111.75 125.00-120.00  164
 44  \w    148.00 174.00   0.50    4.00    --  111.75  92.00 -26.00   52
 45  \w   -113.00 -85.00   0.50    1.00    --  -42.55-125.00-180.00   56
 46  \w   -116.00 -85.00   0.50    1.00    --  -42.55 -77.00 150.00   62
 47  \w     85.00 116.00   0.50    1.00    --   42.55  77.00  30.00   62
 48  \w    152.00 177.00   0.50    4.00    --  111.75  61.00  60.00   50
 49  \w    130.00 178.00   0.50    4.00    --  111.75  61.00  30.00   96
 50  \w    115.00 141.00   0.50    4.00    --  111.75 125.00  30.00   52
 51  \w     47.00  79.00   0.50    4.00    --  111.75-135.00  31.95   64
 52  \w    152.00 178.00   0.50    4.00    --  111.75 125.00  30.00   52
 53  \w     98.00 124.00   0.50    4.00    --  111.75-135.00  31.95   52
 54  \w     88.00 134.00   0.50    4.00    --  111.75  61.00  60.00   92
 55  \w     88.00 115.00   0.50    4.00    --  111.75  61.00  30.00   54
 56  \w    114.00 155.00   0.50    4.00    --  111.75  45.00  60.00   82
;
_diffrn_measurement_device 'four-circle diffractometer'
_diffrn_measurement_device_type 'XtaLAB Synergy, Dualflex, HyPix'
_diffrn_measurement_method '\w scans'
_diffrn_orient_matrix_type 'CrysAlisPro convention (1999,Acta A55,543-557)'
_diffrn_orient_matrix_UB_11 -0.1728522000
_diffrn_orient_matrix_UB_12 0.0046165000
_diffrn_orient_matrix_UB_13 0.0737897000
_diffrn_orient_matrix_UB_21 -0.0784441000
_diffrn_orient_matrix_UB_22 -0.0345962000
_diffrn_orient_matrix_UB_23 -0.0301192000
_diffrn_orient_matrix_UB_31 0.1302540000
_diffrn_orient_matrix_UB_32 -0.0146640000
_diffrn_orient_matrix_UB_33 0.0944012000
_diffrn_radiation_monochromator mirror
_diffrn_radiation_probe x-ray
_diffrn_radiation_type CuK\a
_diffrn_radiation_wavelength 1.54184
_diffrn_reflns_av_R_equivalents 0.0688
_diffrn_reflns_av_unetI/netI 0.0348
_diffrn_reflns_Laue_measured_fraction_full 1.000
_diffrn_reflns_Laue_measured_fraction_max 0.986
_diffrn_reflns_limit_h_max 8
_diffrn_reflns_limit_h_min -8
_diffrn_reflns_limit_k_max 51
_diffrn_reflns_limit_k_min -51
_diffrn_reflns_limit_l_max 15
_diffrn_reflns_limit_l_min -15
_diffrn_reflns_number 49748
_diffrn_reflns_point_group_measured_fraction_full 1.000
_diffrn_reflns_point_group_measured_fraction_max 0.986
_diffrn_reflns_theta_full 67.684
_diffrn_reflns_theta_max 77.460
_diffrn_reflns_theta_min 3.707
_diffrn_source 'micro-focus sealed X-ray tube'
_diffrn_source_type 'PhotonJet (Cu) X-ray Source'
_exptl_absorpt_coefficient_mu 2.707
_exptl_absorpt_correction_T_max 1.000
_exptl_absorpt_correction_T_min 0.512
_exptl_absorpt_correction_type gaussian
_exptl_absorpt_process_details
;
CrysAlisPro 1.171.40.53a (Rigaku Oxford Diffraction, 2019)
Numerical absorption correction based on gaussian integration over
			a multifaceted crystal model
Empirical absorption correction using spherical harmonics,
 implemented in SCALE3 ABSPACK scaling algorithm.
;
_exptl_crystal_colour colourless
_exptl_crystal_colour_primary colourless
_exptl_crystal_density_diffrn 1.223
_exptl_crystal_description plate
_exptl_crystal_F_000 1345
_exptl_crystal_recrystallization_method 'grown from CH3OH'
_exptl_crystal_size_max 0.202
_exptl_crystal_size_mid 0.112
_exptl_crystal_size_min 0.031
_refine_diff_density_max 0.784
_refine_diff_density_min -1.014
_refine_diff_density_rms 0.065
_refine_ls_extinction_method none
_refine_ls_goodness_of_fit_ref 1.052
_refine_ls_hydrogen_treatment mixed
_refine_ls_matrix_type full
_refine_ls_number_parameters 404
_refine_ls_number_reflns 7161
_refine_ls_number_restraints 72
_refine_ls_restrained_S_all 1.047
_refine_ls_R_factor_all 0.0584
_refine_ls_R_factor_gt 0.0511
_refine_ls_shift/su_max 0.001
_refine_ls_shift/su_mean 0.000
_refine_ls_structure_factor_coef Fsqd
_refine_ls_weighting_details 'w=1/[\s^2^(Fo^2^)+(0.0595P)^2^+3.9605P] where P=(Fo^2^+2Fc^2^)/3'
_refine_ls_weighting_scheme calc
_refine_ls_wR_factor_gt 0.1308
_refine_ls_wR_factor_ref 0.1354
_reflns_Friedel_coverage 0.000
_reflns_number_gt 6189
_reflns_number_total 7161
_reflns_threshold_expression 'I > 2\s(I)'
_cod_data_source_file ma0c01270_si_002.cif
_cod_data_source_block cs2557
_cod_database_code 1558695
_shelx_shelxl_version_number 2018/3
_chemical_oxdiff_formula 'C33 H57 Br2 N2 H2 O'
_chemical_oxdiff_usercomment 'Xi Chen / TE Long (VBDC18BrCl)'
_shelx_space_group_comment
;
The symmetry employed for this shelxl refinement is uniquely defined
by the following loop, which should always be used as a source of
symmetry information in preference to the above space-group names.
They are only intended as comments.
;
_reflns_odcompleteness_completeness 99.87
_reflns_odcompleteness_iscentric 1
_reflns_odcompleteness_theta 74.33
_olex2_refinement_description
;
1. Fixed Uiso
 At 1.2 times of:
  All C(H) groups, All C(H,H) groups, All O(H,H) groups
 At 1.5 times of:
  All C(H,H,H) groups
2. Shared sites
{Br1, Cl1}
{Br2, Cl2}
3. Uiso/Uaniso restraints and constraints
Uanis(C9A) = Uanis(C9B)
Uanis(C13A) = Uanis(C13B)
Uanis(Br1) = Uanis(Cl1)
Uanis(Br2) = Uanis(Cl2)
4. Rigid body (RIGU) restrains
 C9A, C9B, C10A, C10B, C11A, C11B, C12A, C12B, C13A, C13B, C14A, C14B, C15A,
 C15B
 with sigma for 1-2 distances of 0.004 and sigma for 1-3 distances of 0.004
5. Others
 Sof(C9B)=Sof(H9B)=Sof(C10B)=Sof(H10B)=Sof(C11B)=Sof(C12B)=Sof(H12B)=Sof(C13B)=
 Sof(H13B)=Sof(C14B)=Sof(H14B)=Sof(C15B)=Sof(H15C)=Sof(H15D)=1-FVAR(1)
 Sof(C9A)=Sof(H9A)=Sof(C10A)=Sof(H10A)=Sof(C11A)=Sof(C12A)=Sof(H12A)=Sof(C13A)=
 Sof(H13A)=Sof(C14A)=Sof(H14A)=Sof(C15A)=Sof(H15A)=Sof(H15B)=FVAR(1)
 Sof(Cl1)=1-FVAR(2)
 Sof(Br1)=FVAR(2)
 Sof(Cl2)=1-FVAR(3)
 Sof(Br2)=FVAR(3)
6.a Secondary CH2 refined with riding coordinates:
 C1(H1A,H1B), C2(H2A,H2B), C3(H3A,H3B), C4(H4A,H4B), C5(H5A,H5B), C6(H6A,H6B),
 C7(H7A,H7B), C16(H16A,H16B), C17(H17A,H17B), C18(H18A,H18B), C19(H19A,H19B),
 C20(H20A,H20B), C21(H21A,H21B), C22(H22A,H22B), C23(H23A,H23B), C24(H24A,H24B),
  C25(H25A,H25B), C26(H26A,H26B), C27(H27A,H27B), C28(H28A,H28B), C29(H29A,
 H29B), C30(H30A,H30B), C31(H31A,H31B), C32(H32A,H32B)
6.b Aromatic/amide H refined with riding coordinates:
 C9A(H9A), C9B(H9B), C10A(H10A), C10B(H10B), C12A(H12A), C12B(H12B),
 C13A(H13A), C13B(H13B), C14A(H14A), C14B(H14B)
6.c X=CH2 refined with riding coordinates:
 C15A(H15A,H15B), C15B(H15C,H15D)
6.d Idealised Me refined as rotating group:
 C33(H33A,H33B,H33C)
;
_olex2_date_sample_data_collection 2019-10-11
_olex2_date_sample_submission 2019-09-26
_olex2_exptl_crystal_mounting_method 'Nylon loop with Paratone Oil'
_olex2_submission_original_sample_id VBDC18BrCl
_olex2_submission_special_instructions 'No special instructions were received'
_oxdiff_exptl_absorpt_empirical_details
;
Empirical correction (ABSPACK) includes:
- Absorption correction using spherical harmonics
- Frame scaling
;
_oxdiff_exptl_absorpt_empirical_full_max 1.874
_oxdiff_exptl_absorpt_empirical_full_min 0.488

loop_
_space_group_symop_operation_xyz
'x, y, z'
'-x, y+1/2, -z+1/2'
'-x, -y, -z'
'x, -y-1/2, z-1/2'

loop_
_atom_site_label
_atom_site_type_symbol
_atom_site_fract_x
_atom_site_fract_y
_atom_site_fract_z
_atom_site_U_iso_or_equiv
_atom_site_adp_type
_atom_site_occupancy
_atom_site_site_symmetry_order
_atom_site_calc_flag
_atom_site_refinement_flags_posn
_atom_site_refinement_flags_adp
_atom_site_refinement_flags_occupancy
_atom_site_disorder_assembly
_atom_site_disorder_group
Br1 Br 0.39232(6) 0.17261(2) 0.65956(3) 0.04459(16) Uani 0.594(4) 1 d . . P A 1
Br2 Br 0.41972(6) 0.29745(2) 0.72779(3) 0.04425(15) Uani 0.647(4) 1 d . . P B 1
Cl1 Cl 0.39232(6) 0.17261(2) 0.65956(3) 0.04459(16) Uani 0.406(4) 1 d . . P A 2
Cl2 Cl 0.41972(6) 0.29745(2) 0.72779(3) 0.04425(15) Uani 0.353(4) 1 d . . P B 2
O2 O 0.3361(4) 0.22879(8) 0.8438(2) 0.0613(7) Uani 1 1 d . . . . .
H2C H 0.377(7) 0.2136(11) 0.787(4) 0.074 Uiso 1 1 d R . . . .
H2D H 0.373(7) 0.2480(11) 0.798(4) 0.074 Uiso 1 1 d R . . . .
N1 N -0.1023(3) 0.23400(6) 1.07903(17) 0.0321(5) Uani 1 1 d . . . . .
N2 N -0.1288(3) 0.29519(5) 1.03043(17) 0.0300(5) Uani 1 1 d . . . . .
C1 C 0.0828(4) 0.24559(7) 1.0289(2) 0.0377(6) Uani 1 1 d . . . . .
H1A H 0.115551 0.230320 0.970995 0.045 Uiso 1 1 calc R . . . .
H1B H 0.196815 0.245912 1.083481 0.045 Uiso 1 1 calc R . . . .
C2 C 0.0482(4) 0.27986(7) 0.9833(2) 0.0338(6) Uani 1 1 d . . . . .
H2A H 0.168246 0.293563 1.000031 0.041 Uiso 1 1 calc R . . . .
H2B H 0.024751 0.278602 0.904344 0.041 Uiso 1 1 calc R . . . .
C3 C -0.1253(4) 0.25444(7) 1.1776(2) 0.0369(6) Uani 1 1 d . . . . .
H3A H -0.020941 0.248341 1.233879 0.044 Uiso 1 1 calc R . . . .
H3B H -0.257532 0.250198 1.205571 0.044 Uiso 1 1 calc R . . . .
C4 C -0.1066(4) 0.29075(7) 1.1504(2) 0.0343(6) Uani 1 1 d . . . . .
H4A H -0.211481 0.303419 1.184301 0.041 Uiso 1 1 calc R . . . .
H4B H 0.025339 0.299089 1.178522 0.041 Uiso 1 1 calc R . . . .
C5 C -0.2805(4) 0.24010(7) 1.0017(2) 0.0345(6) Uani 1 1 d . . . . .
H5A H -0.400399 0.229530 1.028428 0.041 Uiso 1 1 calc R . . . .
H5B H -0.256584 0.230439 0.930956 0.041 Uiso 1 1 calc R . . . .
C6 C -0.3150(4) 0.27701(7) 0.9900(2) 0.0323(5) Uani 1 1 d . . . . .
H6A H -0.348162 0.282529 0.913737 0.039 Uiso 1 1 calc R . . . .
H6B H -0.428722 0.283702 1.031649 0.039 Uiso 1 1 calc R . . . .
C7 C -0.0887(4) 0.19767(7) 1.1105(2) 0.0377(6) Uani 1 1 d . . . . .
H7A H 0.032642 0.194291 1.158822 0.045 Uiso 1 1 calc R . . . .
H7B H -0.205908 0.191934 1.150829 0.045 Uiso 1 1 calc R . . . .
C8 C -0.0812(5) 0.17480(7) 1.0160(2) 0.0394(6) Uani 1 1 d . . . . .
C9A C 0.1164(11) 0.1656(3) 0.9785(9) 0.0369(14) Uani 0.677(11) 1 d . U P C 1
H9A H 0.234985 0.173671 1.015123 0.044 Uiso 0.677(11) 1 calc R . P C 1
C9B C 0.062(3) 0.1678(7) 0.973(2) 0.0369(14) Uani 0.323(11) 1 d . U P C 2
H9B H 0.188775 0.176100 0.998830 0.044 Uiso 0.323(11) 1 calc R . P C 2
C10A C 0.1290(10) 0.14566(14) 0.8924(5) 0.0350(12) Uani 0.677(11) 1 d . U P C 1
H10A H 0.257103 0.140194 0.869513 0.042 Uiso 0.677(11) 1 calc R . P C 1
C10B C 0.043(3) 0.1454(3) 0.8766(12) 0.041(3) Uani 0.323(11) 1 d . U P C 2
H10B H 0.157412 0.139702 0.839633 0.049 Uiso 0.323(11) 1 calc R . P C 2
C11A C -0.0415(12) 0.13288(14) 0.8360(4) 0.0341(12) Uani 0.677(11) 1 d . U P C 1
C11B C -0.141(3) 0.1334(3) 0.8434(10) 0.039(3) Uani 0.323(11) 1 d . U P C 2
C12A C -0.2282(11) 0.14089(15) 0.8724(5) 0.0379(14) Uani 0.677(11) 1 d . U P C 1
H12A H -0.346449 0.132406 0.836404 0.046 Uiso 0.677(11) 1 calc R . P C 1
C12B C -0.305(2) 0.1416(3) 0.8977(12) 0.041(3) Uani 0.323(11) 1 d . U P C 2
H12B H -0.430993 0.132532 0.874952 0.050 Uiso 0.323(11) 1 calc R . P C 2
C13A C -0.2412(10) 0.16109(17) 0.9604(6) 0.0380(12) Uani 0.677(11) 1 d . U P C 1
H13A H -0.370341 0.165693 0.983550 0.046 Uiso 0.677(11) 1 calc R . P C 1
C13B C -0.291(2) 0.1629(4) 0.9858(14) 0.0380(12) Uani 0.323(11) 1 d . U P C 2
H13B H -0.403228 0.169240 1.023293 0.046 Uiso 0.323(11) 1 calc R . P C 2
C14A C -0.0182(9) 0.11156(13) 0.7435(4) 0.0419(14) Uani 0.677(11) 1 d . U P C 1
H14A H 0.114278 0.107015 0.725173 0.050 Uiso 0.677(11) 1 calc R . P C 1
C14B C -0.169(3) 0.1108(3) 0.7499(9) 0.059(4) Uani 0.323(11) 1 d . U P C 2
H14B H -0.302860 0.104280 0.731158 0.070 Uiso 0.323(11) 1 calc R . P C 2
C15A C -0.1677(12) 0.09790(15) 0.6823(5) 0.0521(16) Uani 0.677(11) 1 d . U P C 1
H15A H -0.302435 0.101798 0.697704 0.063 Uiso 0.677(11) 1 calc R . P C 1
H15B H -0.138893 0.084316 0.623443 0.063 Uiso 0.677(11) 1 calc R . P C 1
C15B C -0.038(4) 0.0993(4) 0.6925(14) 0.069(4) Uani 0.323(11) 1 d . U P C 2
H15C H 0.098207 0.104843 0.707032 0.083 Uiso 0.323(11) 1 calc R . P C 2
H15D H -0.076790 0.084972 0.634594 0.083 Uiso 0.323(11) 1 calc R . P C 2
C16 C -0.1443(4) 0.33158(7) 1.0054(2) 0.0346(6) Uani 1 1 d . . . . .
H16A H -0.035033 0.343207 1.046976 0.041 Uiso 1 1 calc R . . . .
H16B H -0.272470 0.339913 1.029585 0.041 Uiso 1 1 calc R . . . .
C17 C -0.1333(4) 0.33990(7) 0.8873(2) 0.0348(6) Uani 1 1 d . . . . .
H17A H -0.223683 0.325319 0.843118 0.042 Uiso 1 1 calc R . . . .
H17B H 0.004695 0.336540 0.865845 0.042 Uiso 1 1 calc R . . . .
C18 C -0.1948(5) 0.37565(7) 0.8694(2) 0.0392(6) Uani 1 1 d . . . . .
H18A H -0.115373 0.389563 0.921372 0.047 Uiso 1 1 calc R . . . .
H18B H -0.337182 0.378041 0.884316 0.047 Uiso 1 1 calc R . . . .
C19 C -0.1671(4) 0.38831(7) 0.7564(2) 0.0368(6) Uani 1 1 d . . . . .
H19A H -0.229811 0.410260 0.748246 0.044 Uiso 1 1 calc R . . . .
H19B H -0.237695 0.373396 0.703999 0.044 Uiso 1 1 calc R . . . .
C20 C 0.0514(4) 0.39090(7) 0.7300(2) 0.0350(6) Uani 1 1 d . . . . .
H20A H 0.129052 0.401119 0.791481 0.042 Uiso 1 1 calc R . . . .
H20B H 0.104962 0.368502 0.720467 0.042 Uiso 1 1 calc R . . . .
C21 C 0.0815(4) 0.41096(7) 0.6293(2) 0.0343(6) Uani 1 1 d . . . . .
H21A H 0.010472 0.400091 0.566896 0.041 Uiso 1 1 calc R . . . .
H21B H 0.021971 0.433016 0.637031 0.041 Uiso 1 1 calc R . . . .
C22 C 0.3013(4) 0.41472(7) 0.6080(2) 0.0354(6) Uani 1 1 d . . . . .
H22A H 0.358797 0.392661 0.597177 0.042 Uiso 1 1 calc R . . . .
H22B H 0.373073 0.424554 0.671983 0.042 Uiso 1 1 calc R . . . .
C23 C 0.3366(4) 0.43606(7) 0.5102(2) 0.0350(6) Uani 1 1 d . . . . .
H23A H 0.275651 0.425181 0.445095 0.042 Uiso 1 1 calc R . . . .
H23B H 0.268702 0.457446 0.517818 0.042 Uiso 1 1 calc R . . . .
C24 C 0.5570(4) 0.44213(7) 0.4957(2) 0.0336(5) Uani 1 1 d . . . . .
H24A H 0.625468 0.420687 0.490884 0.040 Uiso 1 1 calc R . . . .
H24B H 0.616492 0.453663 0.559875 0.040 Uiso 1 1 calc R . . . .
C25 C 0.5953(4) 0.46238(7) 0.3964(2) 0.0351(6) Uani 1 1 d . . . . .
H25A H 0.538807 0.450600 0.331963 0.042 Uiso 1 1 calc R . . . .
H25B H 0.524364 0.483633 0.400282 0.042 Uiso 1 1 calc R . . . .
C26 C 0.8157(4) 0.46898(7) 0.3840(2) 0.0336(5) Uani 1 1 d . . . . .
H26A H 0.887470 0.447735 0.382873 0.040 Uiso 1 1 calc R . . . .
H26B H 0.870961 0.481484 0.447168 0.040 Uiso 1 1 calc R . . . .
C27 C 0.8549(4) 0.48810(7) 0.2828(2) 0.0349(6) Uani 1 1 d . . . . .
H27A H 0.787432 0.509700 0.285283 0.042 Uiso 1 1 calc R . . . .
H27B H 0.795018 0.476021 0.219829 0.042 Uiso 1 1 calc R . . . .
C28 C 1.0766(4) 0.49365(7) 0.2680(2) 0.0349(6) Uani 1 1 d . . . . .
H28A H 1.136325 0.505734 0.331035 0.042 Uiso 1 1 calc R . . . .
H28B H 1.143970 0.472042 0.265712 0.042 Uiso 1 1 calc R . . . .
C29 C 1.1167(4) 0.51269(7) 0.1671(2) 0.0366(6) Uani 1 1 d . . . . .
H29A H 1.042285 0.533705 0.167024 0.044 Uiso 1 1 calc R . . . .
H29B H 1.065194 0.499906 0.103755 0.044 Uiso 1 1 calc R . . . .
C30 C 1.3377(4) 0.51997(7) 0.1570(2) 0.0346(6) Uani 1 1 d . . . . .
H30A H 1.410828 0.498895 0.154155 0.041 Uiso 1 1 calc R . . . .
H30B H 1.390251 0.531848 0.222065 0.041 Uiso 1 1 calc R . . . .
C31 C 1.3804(4) 0.54033(7) 0.0586(2) 0.0382(6) Uani 1 1 d . . . . .
H31A H 1.340073 0.527583 -0.006739 0.046 Uiso 1 1 calc R . . . .
H31B H 1.298098 0.560533 0.057772 0.046 Uiso 1 1 calc R . . . .
C32 C 1.5993(5) 0.54990(8) 0.0558(2) 0.0473(7) Uani 1 1 d . . . . .
H32A H 1.641084 0.561476 0.123263 0.057 Uiso 1 1 calc R . . . .
H32B H 1.680319 0.529619 0.053007 0.057 Uiso 1 1 calc R . . . .
C33 C 1.6453(6) 0.57167(9) -0.0379(3) 0.0580(9) Uani 1 1 d . . . . .
H33A H 1.606401 0.560346 -0.105343 0.087 Uiso 1 1 calc GR . . . .
H33B H 1.788780 0.576452 -0.034611 0.087 Uiso 1 1 calc GR . . . .
H33C H 1.570285 0.592262 -0.034403 0.087 Uiso 1 1 calc GR . . . .

loop_
_atom_site_aniso_label
_atom_site_aniso_U_11
_atom_site_aniso_U_22
_atom_site_aniso_U_33
_atom_site_aniso_U_23
_atom_site_aniso_U_13
_atom_site_aniso_U_12
Br1 0.0293(2) 0.0580(3) 0.0476(2) 0.01327(18) 0.01088(15) 0.00595(16)
Br2 0.0345(2) 0.0560(3) 0.0411(2) -0.00271(16) -0.00576(15) 0.00071(16)
Cl1 0.0293(2) 0.0580(3) 0.0476(2) 0.01327(18) 0.01088(15) 0.00595(16)
Cl2 0.0345(2) 0.0560(3) 0.0411(2) -0.00271(16) -0.00576(15) 0.00071(16)
O2 0.0634(16) 0.0793(18) 0.0431(12) 0.0005(12) 0.0181(11) -0.0110(14)
N1 0.0277(11) 0.0404(12) 0.0284(10) 0.0038(9) 0.0025(8) 0.0008(9)
N2 0.0264(10) 0.0375(12) 0.0266(10) -0.0027(8) 0.0057(8) -0.0025(8)
C1 0.0306(13) 0.0448(15) 0.0388(14) 0.0082(12) 0.0111(11) 0.0043(11)
C2 0.0311(13) 0.0377(14) 0.0336(13) -0.0029(10) 0.0094(10) -0.0006(10)
C3 0.0354(14) 0.0487(16) 0.0271(12) 0.0011(11) 0.0044(10) -0.0051(12)
C4 0.0300(12) 0.0482(15) 0.0247(12) -0.0036(10) 0.0012(10) -0.0017(11)
C5 0.0310(13) 0.0392(14) 0.0325(13) 0.0027(11) -0.0036(10) 0.0007(11)
C6 0.0284(12) 0.0378(14) 0.0302(12) 0.0001(10) -0.0027(10) -0.0011(10)
C7 0.0360(14) 0.0410(15) 0.0364(14) 0.0107(11) 0.0036(11) 0.0026(11)
C8 0.0427(15) 0.0368(14) 0.0388(14) 0.0102(11) 0.0033(12) 0.0007(12)
C9A 0.030(4) 0.038(2) 0.044(2) 0.0060(16) 0.010(4) 0.006(4)
C9B 0.030(4) 0.038(2) 0.044(2) 0.0060(16) 0.010(4) 0.006(4)
C10A 0.029(3) 0.036(2) 0.041(3) 0.0039(17) 0.006(2) 0.002(2)
C10B 0.032(7) 0.042(5) 0.049(6) 0.010(4) 0.011(6) 0.005(6)
C11A 0.029(3) 0.039(2) 0.035(2) 0.0076(17) 0.002(2) 0.000(2)
C11B 0.042(8) 0.037(5) 0.040(5) 0.013(3) 0.003(5) -0.001(6)
C12A 0.026(3) 0.042(3) 0.045(4) 0.004(2) 0.002(2) 0.002(3)
C12B 0.038(7) 0.035(5) 0.051(6) 0.008(4) 0.002(5) 0.003(5)
C13A 0.028(3) 0.0392(18) 0.048(3) 0.002(2) 0.006(2) 0.005(2)
C13B 0.028(3) 0.0392(18) 0.048(3) 0.002(2) 0.006(2) 0.005(2)
C14A 0.048(3) 0.042(3) 0.036(3) 0.005(2) 0.004(2) 0.000(2)
C14B 0.086(11) 0.044(6) 0.044(6) 0.007(4) 0.001(5) -0.011(5)
C15A 0.062(4) 0.051(3) 0.044(3) -0.004(2) 0.007(3) -0.016(3)
C15B 0.099(13) 0.056(8) 0.053(8) 0.010(6) 0.011(8) -0.005(8)
C16 0.0348(13) 0.0367(14) 0.0327(13) -0.0034(10) 0.0063(10) -0.0012(11)
C17 0.0387(14) 0.0345(14) 0.0316(13) -0.0014(10) 0.0064(11) -0.0015(11)
C18 0.0400(15) 0.0366(14) 0.0421(15) 0.0002(11) 0.0116(12) 0.0034(11)
C19 0.0356(14) 0.0354(14) 0.0397(14) 0.0013(11) 0.0044(11) 0.0010(11)
C20 0.0337(13) 0.0363(13) 0.0350(13) 0.0012(11) 0.0013(10) 0.0001(11)
C21 0.0325(13) 0.0352(13) 0.0351(13) 0.0008(10) 0.0017(10) 0.0010(10)
C22 0.0320(13) 0.0366(14) 0.0373(14) 0.0025(11) 0.0006(11) -0.0023(10)
C23 0.0283(13) 0.0394(14) 0.0373(13) 0.0007(11) 0.0017(10) -0.0005(10)
C24 0.0287(12) 0.0375(14) 0.0345(13) 0.0006(10) 0.0017(10) 0.0008(10)
C25 0.0309(13) 0.0405(14) 0.0338(13) 0.0021(11) 0.0022(10) 0.0015(11)
C26 0.0283(12) 0.0401(14) 0.0324(13) -0.0011(10) 0.0014(10) 0.0009(10)
C27 0.0299(13) 0.0410(14) 0.0339(13) 0.0012(11) 0.0026(10) 0.0029(11)
C28 0.0306(13) 0.0388(14) 0.0352(13) 0.0012(11) 0.0022(10) 0.0013(10)
C29 0.0322(13) 0.0437(15) 0.0338(13) 0.0016(11) 0.0023(10) 0.0028(11)
C30 0.0343(13) 0.0374(14) 0.0322(13) 0.0009(10) 0.0035(10) 0.0006(11)
C31 0.0434(15) 0.0362(14) 0.0355(13) 0.0012(11) 0.0064(11) 0.0034(11)
C32 0.0509(18) 0.0514(18) 0.0400(15) 0.0004(13) 0.0057(13) -0.0156(14)
C33 0.068(2) 0.053(2) 0.055(2) 0.0023(16) 0.0210(17) -0.0136(17)

loop_
_atom_type_symbol
_atom_type_description
_atom_type_scat_dispersion_real
_atom_type_scat_dispersion_imag
_atom_type_scat_source
C C 0.0181 0.0091 'International Tables Vol C Tables 4.2.6.8 and 6.1.1.4'
H H 0.0000 0.0000 'International Tables Vol C Tables 4.2.6.8 and 6.1.1.4'
Br Br -0.6763 1.2805 'International Tables Vol C Tables 4.2.6.8 and 6.1.1.4'
Cl Cl 0.3639 0.7018 'International Tables Vol C Tables 4.2.6.8 and 6.1.1.4'
N N 0.0311 0.0180 'International Tables Vol C Tables 4.2.6.8 and 6.1.1.4'
O O 0.0492 0.0322 'International Tables Vol C Tables 4.2.6.8 and 6.1.1.4'

loop_
_exptl_crystal_face_index_h
_exptl_crystal_face_index_k
_exptl_crystal_face_index_l
_exptl_crystal_face_perp_dist
0 1 0 0.0145
0 -1 0 0.0165
0 1 1 0.0322
-4 -3 -2 0.0864
4 3 2 0.0964
1 -5 -4 0.0292

loop_
_geom_angle_atom_site_label_1
_geom_angle_atom_site_label_2
_geom_angle_atom_site_label_3
_geom_angle
_geom_angle_site_symmetry_1
_geom_angle_site_symmetry_3
_geom_angle_publ_flag
C1 N1 C5 108.8(2) . . ?
C1 N1 C7 111.9(2) . . ?
C3 N1 C1 107.5(2) . . ?
C3 N1 C5 108.3(2) . . ?
C3 N1 C7 109.4(2) . . ?
C5 N1 C7 110.8(2) . . ?
C2 N2 C4 108.3(2) . . ?
C2 N2 C6 108.9(2) . . ?
C2 N2 C16 111.8(2) . . ?
C4 N2 C6 107.35(19) . . ?
C4 N2 C16 108.9(2) . . ?
C6 N2 C16 111.5(2) . . ?
N1 C1 C2 109.6(2) . . ?
N2 C2 C1 109.9(2) . . ?
N1 C3 C4 109.8(2) . . ?
N2 C4 C3 109.5(2) . . ?
N1 C5 C6 109.4(2) . . ?
N2 C6 C5 109.5(2) . . ?
C8 C7 N1 113.6(2) . . ?
C7 C8 C13B 108.3(6) . . ?
C9A C8 C7 118.8(5) . . ?
C9B C8 C7 125.6(14) . . ?
C9B C8 C13B 126.1(14) . . ?
C13A C8 C7 126.0(4) . . ?
C13A C8 C9A 115.2(5) . . ?
C10A C9A C8 120.5(7) . . ?
C8 C9B C10B 119.1(18) . . ?
C9A C10A C11A 121.9(5) . . ?
C11B C10B C9B 119.0(13) . . ?
C10A C11A C14A 119.4(5) . . ?
C12A C11A C10A 117.9(5) . . ?
C12A C11A C14A 122.8(6) . . ?
C10B C11B C12B 120.0(12) . . ?
C10B C11B C14B 121.7(16) . . ?
C12B C11B C14B 118.4(15) . . ?
C13A C12A C11A 120.2(5) . . ?
C11B C12B C13B 121.9(13) . . ?
C8 C13A C12A 124.2(5) . . ?
C12B C13B C8 114.0(10) . . ?
C15A C14A C11A 125.6(6) . . ?
C15B C14B C11B 128.4(19) . . ?
N2 C16 C17 114.3(2) . . ?
C16 C17 C18 109.0(2) . . ?
C17 C18 C19 114.2(2) . . ?
C18 C19 C20 113.7(2) . . ?
C21 C20 C19 113.4(2) . . ?
C22 C21 C20 112.4(2) . . ?
C21 C22 C23 113.6(2) . . ?
C24 C23 C22 113.0(2) . . ?
C23 C24 C25 113.8(2) . . ?
C26 C25 C24 113.3(2) . . ?
C25 C26 C27 113.5(2) . . ?
C26 C27 C28 113.6(2) . . ?
C29 C28 C27 113.8(2) . . ?
C28 C29 C30 113.3(2) . . ?
C29 C30 C31 114.1(2) . . ?
C32 C31 C30 113.1(2) . . ?
C33 C32 C31 114.5(3) . . ?

loop_
_geom_bond_atom_site_label_1
_geom_bond_atom_site_label_2
_geom_bond_distance
_geom_bond_site_symmetry_2
_geom_bond_publ_flag
N1 C1 1.503(3) . ?
N1 C3 1.503(3) . ?
N1 C5 1.506(3) . ?
N1 C7 1.531(3) . ?
N2 C2 1.497(3) . ?
N2 C4 1.507(3) . ?
N2 C6 1.509(3) . ?
N2 C16 1.516(3) . ?
C1 C2 1.518(4) . ?
C3 C4 1.523(4) . ?
C5 C6 1.525(4) . ?
C7 C8 1.507(4) . ?
C8 C9A 1.483(8) . ?
C8 C9B 1.16(2) . ?
C8 C13A 1.358(8) . ?
C8 C13B 1.511(17) . ?
C9A C10A 1.354(13) . ?
C9B C10B 1.51(3) . ?
C10A C11A 1.402(7) . ?
C10B C11B 1.364(19) . ?
C11A C12A 1.399(8) . ?
C11A C14A 1.463(8) . ?
C11B C12B 1.371(19) . ?
C11B C14B 1.487(18) . ?
C12A C13A 1.381(9) . ?
C12B C13B 1.40(2) . ?
C14A C15A 1.340(10) . ?
C14B C15B 1.26(3) . ?
C16 C17 1.520(4) . ?
C17 C18 1.525(4) . ?
C18 C19 1.526(4) . ?
C19 C20 1.527(4) . ?
C20 C21 1.526(4) . ?
C21 C22 1.523(4) . ?
C22 C23 1.530(4) . ?
C23 C24 1.521(4) . ?
C24 C25 1.526(4) . ?
C25 C26 1.521(4) . ?
C26 C27 1.523(4) . ?
C27 C28 1.527(4) . ?
C28 C29 1.520(4) . ?
C29 C30 1.525(4) . ?
C30 C31 1.526(4) . ?
C31 C32 1.522(4) . ?
C32 C33 1.516(4) . ?

loop_
_geom_hbond_atom_site_label_D
_geom_hbond_atom_site_label_H
_geom_hbond_atom_site_label_A
_geom_hbond_distance_DH
_geom_hbond_distance_HA
_geom_hbond_distance_DA
_geom_hbond_angle_DHA
_geom_hbond_site_symmetry_A
_geom_hbond_publ_flag
O2 H2C Br1 0.99(5) 2.32(5) 3.285(3) 165(4) . yes
O2 H2C Cl1 0.99(5) 2.32(5) 3.285(3) 165(4) . yes
O2 H2D Br2 1.01(5) 2.23(5) 3.215(3) 166(4) . yes
O2 H2D Cl2 1.01(5) 2.23(5) 3.215(3) 166(4) . yes
C1 H1A O2 0.99 2.24 3.039(4) 136.5 . yes

loop_
_geom_torsion_atom_site_label_1
_geom_torsion_atom_site_label_2
_geom_torsion_atom_site_label_3
_geom_torsion_atom_site_label_4
_geom_torsion
_geom_torsion_site_symmetry_1
_geom_torsion_site_symmetry_2
_geom_torsion_site_symmetry_3
_geom_torsion_site_symmetry_4
_geom_torsion_publ_flag
N1 C1 C2 N2 17.2(3) . . . . ?
N1 C3 C4 N2 15.7(3) . . . . ?
N1 C5 C6 N2 17.5(3) . . . . ?
N1 C7 C8 C9A 90.7(6) . . . . ?
N1 C7 C8 C9B 84.0(17) . . . . ?
N1 C7 C8 C13A -90.0(5) . . . . ?
N1 C7 C8 C13B -95.5(8) . . . . ?
N2 C16 C17 C18 168.0(2) . . . . ?
C1 N1 C3 C4 49.5(3) . . . . ?
C1 N1 C5 C6 -68.2(3) . . . . ?
C1 N1 C7 C8 -65.4(3) . . . . ?
C2 N2 C4 C3 -67.5(3) . . . . ?
C2 N2 C6 C5 47.7(3) . . . . ?
C2 N2 C16 C17 50.9(3) . . . . ?
C3 N1 C1 C2 -68.9(3) . . . . ?
C3 N1 C5 C6 48.4(3) . . . . ?
C3 N1 C7 C8 175.6(2) . . . . ?
C4 N2 C2 C1 48.4(3) . . . . ?
C4 N2 C6 C5 -69.4(3) . . . . ?
C4 N2 C16 C17 170.5(2) . . . . ?
C5 N1 C1 C2 48.2(3) . . . . ?
C5 N1 C3 C4 -67.9(3) . . . . ?
C5 N1 C7 C8 56.2(3) . . . . ?
C6 N2 C2 C1 -68.0(3) . . . . ?
C6 N2 C4 C3 49.9(3) . . . . ?
C6 N2 C16 C17 -71.2(3) . . . . ?
C7 N1 C1 C2 170.9(2) . . . . ?
C7 N1 C3 C4 171.3(2) . . . . ?
C7 N1 C5 C6 168.4(2) . . . . ?
C7 C8 C9A C10A -178.5(7) . . . . ?
C7 C8 C9B C10B -177.9(12) . . . . ?
C7 C8 C13A C12A 178.3(5) . . . . ?
C7 C8 C13B C12B 179.3(11) . . . . ?
C8 C9A C10A C11A -0.4(13) . . . . ?
C8 C9B C10B C11B -1(3) . . . . ?
C9A C8 C13A C12A -2.4(9) . . . . ?
C9A C10A C11A C12A -1.0(10) . . . . ?
C9A C10A C11A C14A 179.9(7) . . . . ?
C9B C8 C13B C12B 0(2) . . . . ?
C9B C10B C11B C12B 0(2) . . . . ?
C9B C10B C11B C14B -179.1(15) . . . . ?
C10A C11A C12A C13A 0.7(8) . . . . ?
C10A C11A C14A C15A -179.6(5) . . . . ?
C10B C11B C12B C13B 2(2) . . . . ?
C10B C11B C14B C15B 2.0(19) . . . . ?
C11A C12A C13A C8 1.1(10) . . . . ?
C11B C12B C13B C8 -2(2) . . . . ?
C12A C11A C14A C15A 1.3(8) . . . . ?
C12B C11B C14B C15B -176.8(13) . . . . ?
C13A C8 C9A C10A 2.1(12) . . . . ?
C13B C8 C9B C10B 2(3) . . . . ?
C14A C11A C12A C13A 179.9(5) . . . . ?
C14B C11B C12B C13B -179.4(12) . . . . ?
C16 N2 C2 C1 168.4(2) . . . . ?
C16 N2 C4 C3 170.7(2) . . . . ?
C16 N2 C6 C5 171.5(2) . . . . ?
C16 C17 C18 C19 173.3(2) . . . . ?
C17 C18 C19 C20 -67.4(3) . . . . ?
C18 C19 C20 C21 -166.1(2) . . . . ?
C19 C20 C21 C22 176.9(2) . . . . ?
C20 C21 C22 C23 -177.4(2) . . . . ?
C21 C22 C23 C24 174.8(2) . . . . ?
C22 C23 C24 C25 178.0(2) . . . . ?
C23 C24 C25 C26 178.7(2) . . . . ?
C24 C25 C26 C27 177.9(2) . . . . ?
C25 C26 C27 C28 -177.8(2) . . . . ?
C26 C27 C28 C29 179.9(2) . . . . ?
C27 C28 C29 C30 176.3(2) . . . . ?
C28 C29 C30 C31 -177.6(2) . . . . ?
C29 C30 C31 C32 174.7(3) . . . . ?
C30 C31 C32 C33 -176.9(3) . . . . ?

loop_
_exptl_oxdiff_crystal_face_indexfrac_h
_exptl_oxdiff_crystal_face_indexfrac_k
_exptl_oxdiff_crystal_face_indexfrac_l
_exptl_oxdiff_crystal_face_x
_exptl_oxdiff_crystal_face_y
_exptl_oxdiff_crystal_face_z
0.0000 1.0002 0.0003 0.0046 -0.0346 -0.0146
-0.0000 -1.0002 -0.0003 -0.0046 0.0346 0.0146
0.0002 0.9983 1.0001 0.0784 -0.0647 0.0798
-4.0006 -2.9908 -1.9969 0.5304 0.4774 -0.6657
4.0006 2.9908 1.9969 -0.5304 -0.4774 0.6657
0.9994 -4.9950 -4.0018 -0.4911 0.2149 -0.1744
